data_4345963
loop_
_publ_author_name
'Borys, Andryj M.'
'Clark, Ewan R.'

_publ_section_title
;
 Adducts of Donor-Functionalized Ar3P with the Soft Lewis Acid I2: Probing
 Simultaneous Lewis Acidity and Basicity at Internally Solvated P(III)
 Centers.
;
_journal_name_full 'Inorganic chemistry'
_journal_paper_doi 10.1021/acs.inorgchem.7b00278
_journal_year 2017
_chemical_formula_moiety 'C20 H19 I2 O2 P'
_chemical_formula_sum 'C20 H19 I2 O2 P'
_chemical_formula_weight 576.12
_space_group_crystal_system triclinic
_space_group_IT_number 2
_space_group_name_Hall '-P 1'
_space_group_name_H-M_alt 'P -1'
_atom_sites_solution_hydrogens geom
_atom_sites_solution_primary direct
_audit_creation_date 2017-01-13
_audit_creation_method
;
Olex2 1.2
(compiled 2017.01.04 svn.r3372 for OlexSys, GUI svn.r5289)
;
_cell_angle_alpha 90.3592(17)
_cell_angle_beta 94.2694(18)
_cell_angle_gamma 95.4542(16)
_cell_formula_units_Z 2
_cell_length_a 8.76192(19)
_cell_length_b 10.48116(19)
_cell_length_c 11.4220(3)
_cell_measurement_reflns_used 27595
_cell_measurement_temperature 100.00(10)
_cell_measurement_theta_max 29.2830
_cell_measurement_theta_min 2.5960
_cell_volume 1041.20(4)
_computing_cell_refinement 'CrysAlisPro 1.171.38.41 (Rigaku OD, 2015)'
_computing_data_collection 'CrysAlisPro 1.171.38.41 (Rigaku OD, 2015)'
_computing_data_reduction 'CrysAlisPro 1.171.38.41 (Rigaku OD, 2015)'
_computing_molecular_graphics 'Olex2 (Dolomanov et al., 2009)'
_computing_publication_material 'Olex2 (Dolomanov et al., 2009)'
_computing_structure_refinement 'ShelXL (Sheldrick, 2015)'
_computing_structure_solution 'ShelXT (Sheldrick, 2015)'
_diffrn_ambient_environment N~2~
_diffrn_ambient_temperature 100.00(10)
_diffrn_detector 'CCD plate'
_diffrn_detector_area_resol_mean 5.2887
_diffrn_detector_type AtlasS2
_diffrn_measured_fraction_theta_full 1.000
_diffrn_measured_fraction_theta_max 1.000
_diffrn_measurement_details
;
List of Runs (angles in degrees, time in seconds):

  # Type    Start    End  Width  t~exp~   \w     \q     \k     \f   Frames
--------------------------------------------------------------------------
  1  \w    -17.00  83.00   1.00    1.00    --   11.23  57.00-180.00  100
  2  \w    -17.00  83.00   1.00    1.00    --   11.23  57.00 -30.00  100
  3  \w    -61.00  39.00   1.00    1.00    --   11.23 -57.00  30.00  100
  4  \w    -17.00  83.00   1.00    1.00    --   11.23  57.00  60.00  100
  5  \w     35.00 100.00   1.00    1.00    --   11.23 178.00  60.00   65
  6  \w    -20.00  52.00   1.00    1.00    --   11.23 -99.00 150.00   72
  7  \w    -13.00  86.00   1.00    1.00    --   11.23  38.00 120.00   99
  8  \w    -11.00  58.00   1.00    1.00    --   11.23-110.00-103.00   69
  9  \w    -68.00 -23.00   1.00    1.00    --  -11.77 125.00 -86.91   45
 10  \w    -20.00  52.00   1.00    1.00    --   11.23 -99.00-180.00   72
 11  \w     34.00  98.00   1.00    1.00    --   11.23-178.00-150.00   64
 12  \w    -57.00  -8.00   1.00    1.00    --  -11.77 106.00 124.27   49
 13  \w    -54.00  -4.00   1.00    1.00    --  -11.77 101.00-119.80   50
 14  \w    -85.00 -37.00   1.00    1.00    --  -11.77 151.00  -5.43   48
 15  \w    -20.00  29.00   1.00    1.00    --  -11.77 -99.00-180.00   49
 16  \w    -88.00 -39.00   1.00    1.00    --  -11.77 155.00  42.28   49
 17  \w    -77.00  99.00   1.00    1.00    --   11.23   0.00-180.00  176
 18  \w    -77.00  99.00   1.00    1.00    --   11.23   0.00-150.00  176
 19  \w    -77.00   2.00   1.00    1.00    --   11.23   0.00-120.00   79
 20  \w    -80.00 -34.00   1.00    1.00    --  -11.77 144.00 -79.95   46
;
_diffrn_measurement_device 'four-circle diffractometer'
_diffrn_measurement_device_type 'SuperNova, Dual, Cu at zero, AtlasS2'
_diffrn_measurement_method '\w scans'
_diffrn_orient_matrix_type 'CrysAlisPro convention (1999,Acta A55,543-557)'
_diffrn_orient_matrix_UB_11 -0.0666901000
_diffrn_orient_matrix_UB_12 -0.0261322000
_diffrn_orient_matrix_UB_13 -0.0341748000
_diffrn_orient_matrix_UB_21 -0.0276700000
_diffrn_orient_matrix_UB_22 -0.0309972000
_diffrn_orient_matrix_UB_23 0.0503435000
_diffrn_orient_matrix_UB_31 -0.0379166000
_diffrn_orient_matrix_UB_32 0.0545767000
_diffrn_orient_matrix_UB_33 0.0132723000
_diffrn_radiation_monochromator mirror
_diffrn_radiation_probe x-ray
_diffrn_radiation_type MoK\a
_diffrn_radiation_wavelength 0.71073
_diffrn_reflns_av_R_equivalents 0.0376
_diffrn_reflns_av_unetI/netI 0.0163
_diffrn_reflns_Laue_measured_fraction_full 1.000
_diffrn_reflns_Laue_measured_fraction_max 1.000
_diffrn_reflns_limit_h_max 10
_diffrn_reflns_limit_h_min -10
_diffrn_reflns_limit_k_max 13
_diffrn_reflns_limit_k_min -13
_diffrn_reflns_limit_l_max 14
_diffrn_reflns_limit_l_min -14
_diffrn_reflns_number 42519
_diffrn_reflns_point_group_measured_fraction_full 1.000
_diffrn_reflns_point_group_measured_fraction_max 1.000
_diffrn_reflns_theta_full 26.000
_diffrn_reflns_theta_max 26.366
_diffrn_reflns_theta_min 2.342
_diffrn_source 'micro-focus sealed X-ray tube'
_diffrn_source_type 'SuperNova (Mo) X-ray Source'
_exptl_absorpt_coefficient_mu 3.090
_exptl_absorpt_correction_T_max 0.844
_exptl_absorpt_correction_T_min 0.493
_exptl_absorpt_correction_type gaussian
_exptl_absorpt_process_details
;
CrysAlisPro 1.171.38.41 (Rigaku Oxford Diffraction, 2015)
Numerical absorption correction based on gaussian integration over
            a multifaceted crystal model
Empirical absorption correction using spherical harmonics,
 implemented in SCALE3 ABSPACK scaling algorithm.
;
_exptl_crystal_colour 'clear orangish yellow'
_exptl_crystal_colour_lustre clear
_exptl_crystal_colour_modifier orangish
_exptl_crystal_colour_primary yellow
_exptl_crystal_density_diffrn 1.838
_exptl_crystal_description rhombohedral
_exptl_crystal_F_000 552
_exptl_crystal_size_max 0.319
_exptl_crystal_size_mid 0.195
_exptl_crystal_size_min 0.08
_refine_diff_density_max 1.276
_refine_diff_density_min -0.782
_refine_diff_density_rms 0.077
_refine_ls_extinction_method none
_refine_ls_goodness_of_fit_ref 1.071
_refine_ls_hydrogen_treatment constr
_refine_ls_matrix_type full
_refine_ls_number_parameters 228
_refine_ls_number_reflns 4254
_refine_ls_number_restraints 0
_refine_ls_restrained_S_all 1.071
_refine_ls_R_factor_all 0.0180
_refine_ls_R_factor_gt 0.0172
_refine_ls_shift/su_max 0.002
_refine_ls_shift/su_mean 0.000
_refine_ls_structure_factor_coef Fsqd
_refine_ls_weighting_details 'w=1/[\s^2^(Fo^2^)+(0.0152P)^2^+1.3003P] where P=(Fo^2^+2Fc^2^)/3'
_refine_ls_weighting_scheme calc
_refine_ls_wR_factor_gt 0.0397
_refine_ls_wR_factor_ref 0.0401
_reflns_Friedel_coverage 0.000
_reflns_number_gt 4098
_reflns_number_total 4254
_reflns_threshold_expression 'I > 2\s(I)'
_cod_data_source_file ic7b00278_si_002.cif
_cod_data_source_block 2d
_cod_database_code 4345963
_shelx_shelxl_version_number 2016/6
_chemical_oxdiff_formula 'C20 P1 O2 I2 H19'
_chemical_oxdiff_usercomment 'ABS-104 Rerun Bis-methoxy'
_shelx_space_group_comment
;
The symmetry employed for this shelxl refinement is uniquely defined
by the following loop, which should always be used as a source of
symmetry information in preference to the above space-group names.
They are only intended as comments.
;
_cell_oxdiff_angle_alpha 90.3592(17)
_cell_oxdiff_angle_beta 94.2694(18)
_cell_oxdiff_angle_gamma 95.4542(16)
_cell_oxdiff_length_a 8.76192(19)
_cell_oxdiff_length_b 10.48116(19)
_cell_oxdiff_length_c 11.4220(3)
_cell_oxdiff_measurement_reflns_used 27595
_cell_oxdiff_volume 1041.20(4)
_reflns_odcompleteness_completeness 99.95
_reflns_odcompleteness_iscentric 1
_reflns_odcompleteness_theta 26.32
_olex2_refinement_description
;
1. Fixed Uiso
 At 1.2 times of:
  All C(H) groups
 At 1.5 times of:
  All C(H,H,H) groups
2.a Aromatic/amide H refined with riding coordinates:
 C007(H007), C008(H008), C009(H009), C00A(H00A), C00C(H00C), C00D(H00D),
 C00G(H00G), C00I(H00I), C00J(H00J), C00L(H00L), C00M(H00M), C00O(H00O),
 C00P(H00P)
2.b Idealised Me refined as rotating group:
 C00K(H00B,H00E,H00F), C00N(H00H,H00K,H00N)
;
_olex2_submission_special_instructions 'No special instructions were received'
_oxdiff_exptl_absorpt_empirical_details
;
Empirical correction (ABSPACK) includes:
- Absorption correction using spherical harmonics
- Frame scaling
;
_oxdiff_exptl_absorpt_empirical_full_max 1.358
_oxdiff_exptl_absorpt_empirical_full_min 0.703

loop_
_space_group_symop_id
_space_group_symop_operation_xyz
1 'x, y, z'
2 '-x, -y, -z'

loop_
_atom_site_label
_atom_site_type_symbol
_atom_site_fract_x
_atom_site_fract_y
_atom_site_fract_z
_atom_site_U_iso_or_equiv
_atom_site_adp_type
_atom_site_occupancy
_atom_site_site_symmetry_order
_atom_site_calc_flag
_atom_site_refinement_flags_posn
I001 I 0.31853(2) 0.53559(2) 0.26276(2) 0.01144(4) Uani 1 1 d .
I002 I 0.14717(2) 0.79429(2) 0.20749(2) 0.01616(4) Uani 1 1 d .
P003 P 0.42586(6) 0.32815(5) 0.28905(5) 0.01009(10) Uani 1 1 d .
O004 O 0.12637(17) 0.22919(14) 0.18403(13) 0.0157(3) Uani 1 1 d .
O005 O 0.65110(17) 0.48015(14) 0.16225(13) 0.0160(3) Uani 1 1 d .
C006 C 0.7241(2) 0.43081(19) 0.25773(18) 0.0121(4) Uani 1 1 d .
C007 C 0.9415(2) 0.3963(2) 0.38938(19) 0.0159(4) Uani 1 1 d .
H007 H 1.046448 0.410848 0.410147 0.019 Uiso 1 1 calc R
C008 C 0.8805(2) 0.4525(2) 0.28901(19) 0.0139(4) Uani 1 1 d .
H008 H 0.943839 0.504153 0.243153 0.017 Uiso 1 1 calc R
C009 C 0.5084(3) 0.2132(2) 0.08503(19) 0.0156(4) Uani 1 1 d .
H009 H 0.609748 0.238408 0.111606 0.019 Uiso 1 1 calc R
C00A C 0.3144(3) 0.3083(2) 0.50942(19) 0.0157(4) Uani 1 1 d .
H00A H 0.344600 0.395560 0.517406 0.019 Uiso 1 1 calc R
C00B C 0.3387(2) 0.2427(2) 0.40672(18) 0.0116(4) Uani 1 1 d .
C00C C 0.6936(2) 0.29762(19) 0.42874(18) 0.0128(4) Uani 1 1 d .
H00C H 0.631329 0.246490 0.475744 0.015 Uiso 1 1 calc R
C00D C 0.8502(2) 0.3193(2) 0.45930(19) 0.0148(4) Uani 1 1 d .
H00D H 0.893292 0.282347 0.526186 0.018 Uiso 1 1 calc R
C00E C 0.3888(2) 0.23758(19) 0.15471(18) 0.0122(4) Uani 1 1 d .
C00F C 0.6290(2) 0.35223(19) 0.32769(18) 0.0114(4) Uani 1 1 d .
C00G C 0.4766(3) 0.1520(2) -0.0229(2) 0.0190(5) Uani 1 1 d .
H00G H 0.555879 0.137403 -0.069621 0.023 Uiso 1 1 calc R
C00H C 0.2364(2) 0.19782(19) 0.11428(19) 0.0125(4) Uani 1 1 d .
C00I C 0.3252(3) 0.1126(2) -0.0607(2) 0.0192(5) Uani 1 1 d .
H00I H 0.303962 0.071296 -0.133139 0.023 Uiso 1 1 calc R
C00J C 0.2451(3) 0.2427(2) 0.5995(2) 0.0208(5) Uani 1 1 d .
H00J H 0.230535 0.285605 0.668669 0.025 Uiso 1 1 calc R
C00K C 0.7435(3) 0.5452(2) 0.0781(2) 0.0231(5) Uani 1 1 d .
H00B H 0.677785 0.576664 0.016018 0.035 Uiso 1 1 calc GR
H00E H 0.807780 0.486572 0.046153 0.035 Uiso 1 1 calc GR
H00F H 0.806551 0.615693 0.115944 0.035 Uiso 1 1 calc GR
C00L C 0.2052(3) 0.1334(2) 0.00680(19) 0.0161(4) Uani 1 1 d .
H00L H 0.104636 0.104648 -0.019220 0.019 Uiso 1 1 calc R
C00M C 0.2929(3) 0.1119(2) 0.3951(2) 0.0183(5) Uani 1 1 d .
H00M H 0.309820 0.067615 0.327131 0.022 Uiso 1 1 calc R
C00N C -0.0237(3) 0.1630(2) 0.1624(2) 0.0201(5) Uani 1 1 d .
H00H H -0.068032 0.187356 0.087356 0.030 Uiso 1 1 calc GR
H00K H -0.087625 0.185140 0.222660 0.030 Uiso 1 1 calc GR
H00N H -0.016200 0.072266 0.162525 0.030 Uiso 1 1 calc GR
C00O C 0.1976(3) 0.1134(2) 0.5865(2) 0.0218(5) Uani 1 1 d .
H00O H 0.148869 0.070220 0.646307 0.026 Uiso 1 1 calc R
C00P C 0.2219(3) 0.0482(2) 0.4854(2) 0.0226(5) Uani 1 1 d .
H00P H 0.190570 -0.038901 0.477737 0.027 Uiso 1 1 calc R

loop_
_atom_site_aniso_label
_atom_site_aniso_U_11
_atom_site_aniso_U_22
_atom_site_aniso_U_33
_atom_site_aniso_U_23
_atom_site_aniso_U_13
_atom_site_aniso_U_12
I001 0.01096(7) 0.01035(7) 0.01303(7) 0.00045(5) 0.00146(5) 0.00064(5)
I002 0.01761(8) 0.01414(8) 0.01770(8) 0.00424(5) 0.00354(6) 0.00452(5)
P003 0.0097(2) 0.0097(2) 0.0108(2) 0.00122(19) 0.00097(19) -0.00001(19)
O004 0.0114(7) 0.0161(8) 0.0189(8) -0.0052(6) 0.0015(6) -0.0017(6)
O005 0.0143(8) 0.0182(8) 0.0156(8) 0.0083(6) 0.0015(6) 0.0003(6)
C006 0.0158(10) 0.0093(10) 0.0113(10) 0.0002(8) 0.0013(8) 0.0020(8)
C007 0.0119(10) 0.0166(11) 0.0189(11) -0.0036(9) -0.0003(8) 0.0014(8)
C008 0.0125(10) 0.0128(10) 0.0165(11) 0.0009(8) 0.0045(8) -0.0016(8)
C009 0.0132(10) 0.0157(11) 0.0179(11) 0.0009(8) 0.0025(9) 0.0009(8)
C00A 0.0172(11) 0.0129(10) 0.0165(11) 0.0002(8) 0.0004(9) -0.0007(8)
C00B 0.0077(9) 0.0146(10) 0.0125(10) 0.0026(8) 0.0009(8) 0.0006(8)
C00C 0.0153(10) 0.0105(10) 0.0126(10) 0.0009(8) 0.0025(8) 0.0002(8)
C00D 0.0155(11) 0.0160(11) 0.0127(10) 0.0001(8) -0.0016(8) 0.0030(8)
C00E 0.0155(10) 0.0099(10) 0.0110(10) 0.0011(8) -0.0005(8) 0.0009(8)
C00F 0.0108(10) 0.0095(9) 0.0139(10) -0.0011(8) 0.0018(8) -0.0003(8)
C00G 0.0211(12) 0.0194(12) 0.0176(11) -0.0006(9) 0.0071(9) 0.0036(9)
C00H 0.0136(10) 0.0081(9) 0.0156(10) 0.0018(8) 0.0012(8) 0.0001(8)
C00I 0.0279(13) 0.0167(11) 0.0127(11) -0.0020(8) 0.0010(9) 0.0007(9)
C00J 0.0261(13) 0.0226(12) 0.0146(11) 0.0001(9) 0.0057(9) 0.0035(10)
C00K 0.0239(12) 0.0270(13) 0.0180(12) 0.0108(10) 0.0034(10) -0.0019(10)
C00L 0.0167(11) 0.0147(11) 0.0160(11) 0.0004(8) -0.0028(9) -0.0007(8)
C00M 0.0228(12) 0.0153(11) 0.0166(11) 0.0001(9) 0.0024(9) 0.0004(9)
C00N 0.0125(11) 0.0223(12) 0.0246(12) -0.0067(9) 0.0023(9) -0.0033(9)
C00O 0.0238(12) 0.0238(12) 0.0182(12) 0.0081(9) 0.0078(10) -0.0015(10)
C00P 0.0288(13) 0.0148(11) 0.0233(12) 0.0053(9) 0.0041(10) -0.0045(10)

loop_
_atom_type_symbol
_atom_type_description
_atom_type_scat_dispersion_real
_atom_type_scat_dispersion_imag
_atom_type_scat_source
C C 0.0033 0.0016 'International Tables Vol C Tables 4.2.6.8 and 6.1.1.4'
H H 0.0000 0.0000 'International Tables Vol C Tables 4.2.6.8 and 6.1.1.4'
O O 0.0106 0.0060 'International Tables Vol C Tables 4.2.6.8 and 6.1.1.4'
P P 0.1023 0.0942 'International Tables Vol C Tables 4.2.6.8 and 6.1.1.4'
I I -0.4742 1.8119 'International Tables Vol C Tables 4.2.6.8 and 6.1.1.4'

loop_
_exptl_crystal_face_index_h
_exptl_crystal_face_index_k
_exptl_crystal_face_index_l
_exptl_crystal_face_perp_dist
-6 13 1 0.0718
0 10 -12 0.0645
6 -13 0 0.0762
1 -11 11 0.0374
-12 1 5 0.1050
0 -15 -2 0.0428
1 14 1 0.0293

loop_
_geom_angle_atom_site_label_1
_geom_angle_atom_site_label_2
_geom_angle_atom_site_label_3
_geom_angle
P003 I001 I002 173.646(14)
C00B P003 I001 109.79(7)
C00E P003 I001 108.66(7)
C00E P003 C00B 110.27(10)
C00E P003 C00F 110.15(10)
C00F P003 I001 110.37(7)
C00F P003 C00B 107.59(10)
C00H O004 C00N 117.09(16)
C006 O005 C00K 117.99(17)
O005 C006 C008 124.88(19)
O005 C006 C00F 115.14(18)
C008 C006 C00F 119.98(19)
C008 C007 H007 119.2
C00D C007 H007 119.2
C00D C007 C008 121.6(2)
C006 C008 H008 120.3
C007 C008 C006 119.32(19)
C007 C008 H008 120.3
C00E C009 H009 119.8
C00G C009 H009 119.8
C00G C009 C00E 120.5(2)
C00B C00A H00A 120.1
C00J C00A H00A 120.1
C00J C00A C00B 119.7(2)
C00A C00B P003 119.74(16)
C00M C00B P003 120.33(16)
C00M C00B C00A 119.93(19)
C00D C00C H00C 119.8
C00D C00C C00F 120.35(19)
C00F C00C H00C 119.8
C007 C00D C00C 119.4(2)
C007 C00D H00D 120.3
C00C C00D H00D 120.3
C009 C00E P003 121.21(16)
C00H C00E P003 119.40(16)
C00H C00E C009 119.24(19)
C006 C00F P003 119.78(16)
C00C C00F P003 120.80(15)
C00C C00F C006 119.38(19)
C009 C00G H00G 120.4
C009 C00G C00I 119.3(2)
C00I C00G H00G 120.4
O004 C00H C00E 115.99(18)
O004 C00H C00L 123.89(19)
C00L C00H C00E 120.10(19)
C00G C00I H00I 119.2
C00L C00I C00G 121.6(2)
C00L C00I H00I 119.2
C00A C00J H00J 120.0
C00O C00J C00A 120.0(2)
C00O C00J H00J 120.0
O005 C00K H00B 109.5
O005 C00K H00E 109.5
O005 C00K H00F 109.5
H00B C00K H00E 109.5
H00B C00K H00F 109.5
H00E C00K H00F 109.5
C00H C00L H00L 120.3
C00I C00L C00H 119.3(2)
C00I C00L H00L 120.3
C00B C00M H00M 120.2
C00P C00M C00B 119.6(2)
C00P C00M H00M 120.2
O004 C00N H00H 109.5
O004 C00N H00K 109.5
O004 C00N H00N 109.5
H00H C00N H00K 109.5
H00H C00N H00N 109.5
H00K C00N H00N 109.5
C00J C00O H00O 119.8
C00P C00O C00J 120.4(2)
C00P C00O H00O 119.8
C00M C00P H00P 119.8
C00O C00P C00M 120.3(2)
C00O C00P H00P 119.8

loop_
_geom_bond_atom_site_label_1
_geom_bond_atom_site_label_2
_geom_bond_distance
I001 I002 3.26490(19)
I001 P003 2.4610(5)
P003 C00B 1.797(2)
P003 C00E 1.792(2)
P003 C00F 1.795(2)
O004 C00H 1.358(3)
O004 C00N 1.431(3)
O005 C006 1.354(3)
O005 C00K 1.436(3)
C006 C008 1.387(3)
C006 C00F 1.410(3)
C007 H007 0.9300
C007 C008 1.387(3)
C007 C00D 1.382(3)
C008 H008 0.9300
C009 H009 0.9300
C009 C00E 1.403(3)
C009 C00G 1.383(3)
C00A H00A 0.9300
C00A C00B 1.396(3)
C00A C00J 1.387(3)
C00B C00M 1.394(3)
C00C H00C 0.9300
C00C C00D 1.387(3)
C00C C00F 1.398(3)
C00D H00D 0.9300
C00E C00H 1.403(3)
C00G H00G 0.9300
C00G C00I 1.388(3)
C00H C00L 1.394(3)
C00I H00I 0.9300
C00I C00L 1.381(3)
C00J H00J 0.9300
C00J C00O 1.382(3)
C00K H00B 0.9600
C00K H00E 0.9600
C00K H00F 0.9600
C00L H00L 0.9300
C00M H00M 0.9300
C00M C00P 1.386(3)
C00N H00H 0.9600
C00N H00K 0.9600
C00N H00N 0.9600
C00O H00O 0.9300
C00O C00P 1.379(3)
C00P H00P 0.9300

loop_
_geom_torsion_atom_site_label_1
_geom_torsion_atom_site_label_2
_geom_torsion_atom_site_label_3
_geom_torsion_atom_site_label_4
_geom_torsion
I001 P003 C00B C00A -41.97(19)
I001 P003 C00B C00M 136.93(16)
I001 P003 C00E C009 110.73(17)
I001 P003 C00E C00H -64.83(17)
I001 P003 C00F C006 -52.40(17)
I001 P003 C00F C00C 125.35(16)
P003 C00B C00M C00P -178.20(18)
P003 C00E C00H O004 -1.8(3)
P003 C00E C00H C00L 176.50(16)
O004 C00H C00L C00I 176.2(2)
O005 C006 C008 C007 179.92(19)
O005 C006 C00F P003 -1.7(2)
O005 C006 C00F C00C -179.51(18)
C008 C006 C00F P003 178.26(16)
C008 C006 C00F C00C 0.5(3)
C008 C007 C00D C00C -0.1(3)
C009 C00E C00H O004 -177.42(18)
C009 C00E C00H C00L 0.9(3)
C009 C00G C00I C00L 0.2(4)
C00A C00B C00M C00P 0.7(3)
C00A C00J C00O C00P 1.6(4)
C00B P003 C00E C009 -128.89(17)
C00B P003 C00E C00H 55.55(19)
C00B P003 C00F C006 -172.18(16)
C00B P003 C00F C00C 5.6(2)
C00B C00A C00J C00O -1.3(4)
C00B C00M C00P C00O -0.4(4)
C00D C007 C008 C006 -0.1(3)
C00D C00C C00F P003 -178.48(16)
C00D C00C C00F C006 -0.7(3)
C00E P003 C00B C00A -161.67(17)
C00E P003 C00B C00M 17.2(2)
C00E P003 C00F C006 67.58(18)
C00E P003 C00F C00C -114.67(17)
C00E C009 C00G C00I -1.2(3)
C00E C00H C00L C00I -1.9(3)
C00F P003 C00B C00A 78.17(19)
C00F P003 C00B C00M -102.92(19)
C00F P003 C00E C009 -10.3(2)
C00F P003 C00E C00H 174.16(16)
C00F C006 C008 C007 -0.1(3)
C00F C00C C00D C007 0.5(3)
C00G C009 C00E P003 -174.84(17)
C00G C009 C00E C00H 0.7(3)
C00G C00I C00L C00H 1.4(3)
C00J C00A C00B P003 179.05(17)
C00J C00A C00B C00M 0.1(3)
C00J C00O C00P C00M -0.7(4)
C00K O005 C006 C008 9.0(3)
C00K O005 C006 C00F -171.00(19)
C00N O004 C00H C00E -164.13(19)
C00N O004 C00H C00L 17.7(3)

loop_
_exptl_oxdiff_crystal_face_indexfrac_h
_exptl_oxdiff_crystal_face_indexfrac_k
_exptl_oxdiff_crystal_face_indexfrac_l
_exptl_oxdiff_crystal_face_x
_exptl_oxdiff_crystal_face_y
_exptl_oxdiff_crystal_face_z
-6.3201 13.3433 1.0783 0.0359 -0.1844 0.9822
-0.3300 9.9950 -11.9251 0.1684 -0.9010 0.3997
6.1353 -13.4648 -0.3875 -0.0441 0.2281 -0.9726
0.8137 -10.5817 11.2826 -0.1633 0.8735 -0.4586
-12.0675 1.2501 4.6021 0.6148 0.5268 0.5869
0.0339 -14.6180 -1.6168 0.4350 0.3708 -0.8205
0.8944 14.4997 1.2603 -0.4816 -0.4107 0.7742
